data_4083334
loop_
_publ_author_name
'Boone, Michael P.'
'Stephan, Douglas W.'

_publ_section_title
;
 Reactions of Ru-alkynyl Complexes with Electrophilic Boranes
;
_journal_issue 20
_journal_name_full Organometallics
_journal_page_first 5537
_journal_paper_doi 10.1021/om200815s
_journal_volume 30
_journal_year 2011
_chemical_formula_sum 'C71 H56 B F10 P2 Ru'
_chemical_formula_weight 1272.98
_chemical_name_systematic
; 
 ? 
;
_space_group_IT_number 14
_symmetry_cell_setting monoclinic
_symmetry_space_group_name_Hall '-P 2ybc'
_symmetry_space_group_name_H-M 'P 1 21/c 1'
_atom_sites_solution_hydrogens geom
_atom_sites_solution_primary direct
_atom_sites_solution_secondary difmap
_audit_creation_method SHELXL-97
_cell_angle_alpha 90.00
_cell_angle_beta 107.048(2)
_cell_angle_gamma 90.00
_cell_formula_units_Z 4
_cell_length_a 22.0269(9)
_cell_length_b 12.9666(5)
_cell_length_c 21.5355(9)
_cell_measurement_temperature 150(2)
_cell_volume 5880.6(4)
_computing_structure_refinement 'SHELXL-97 (Sheldrick, 1997)'
_computing_structure_solution 'SHELXS-97 (Sheldrick, 1990)'
_diffrn_ambient_temperature 150(2)
_diffrn_measured_fraction_theta_full 0.984
_diffrn_measured_fraction_theta_max 0.984
_diffrn_radiation_monochromator graphite
_diffrn_radiation_source 'fine-focus sealed tube'
_diffrn_radiation_type MoK\a
_diffrn_radiation_wavelength 0.71073
_diffrn_reflns_av_R_equivalents 0.0384
_diffrn_reflns_av_sigmaI/netI 0.0295
_diffrn_reflns_limit_h_max 31
_diffrn_reflns_limit_h_min -30
_diffrn_reflns_limit_k_max 18
_diffrn_reflns_limit_k_min -18
_diffrn_reflns_limit_l_max 30
_diffrn_reflns_limit_l_min -30
_diffrn_reflns_number 129313
_diffrn_reflns_theta_full 30.69
_diffrn_reflns_theta_max 30.69
_diffrn_reflns_theta_min 1.84
_exptl_absorpt_coefficient_mu 0.397
_exptl_absorpt_correction_T_max 0.9249
_exptl_absorpt_correction_T_min 0.8902
_exptl_absorpt_correction_type multi-scan
_exptl_crystal_density_diffrn 1.438
_exptl_crystal_density_method 'not measured'
_exptl_crystal_F_000 2604
_exptl_crystal_size_max 0.30
_exptl_crystal_size_mid 0.20
_exptl_crystal_size_min 0.20
_refine_diff_density_max 0.915
_refine_diff_density_min -0.802
_refine_diff_density_rms 0.078
_refine_ls_extinction_method none
_refine_ls_goodness_of_fit_ref 0.973
_refine_ls_hydrogen_treatment mixed
_refine_ls_matrix_type full
_refine_ls_number_parameters 766
_refine_ls_number_reflns 17960
_refine_ls_number_restraints 0
_refine_ls_restrained_S_all 0.973
_refine_ls_R_factor_all 0.0612
_refine_ls_R_factor_gt 0.0406
_refine_ls_shift/su_max 0.001
_refine_ls_shift/su_mean 0.000
_refine_ls_structure_factor_coef Fsqd
_refine_ls_weighting_details 'calc w=1/[\s^2^(Fo^2^)+(0.0628P)^2^+6.5842P] where P=(Fo^2^+2Fc^2^)/3'
_refine_ls_weighting_scheme calc
_refine_ls_wR_factor_gt 0.1055
_refine_ls_wR_factor_ref 0.1213
_reflns_number_gt 13518
_reflns_number_total 17960
_reflns_threshold_expression >2sigma(I)
_cod_data_source_file 2-sad.cif
_cod_data_source_block sad
_cod_original_sg_symbol_H-M P2(1)/c
_cod_database_code 4083334

loop_
_symmetry_equiv_pos_as_xyz
'x, y, z'
'-x, y+1/2, -z+1/2'
'-x, -y, -z'
'x, -y-1/2, z-1/2'

loop_
_atom_site_label
_atom_site_type_symbol
_atom_site_fract_x
_atom_site_fract_y
_atom_site_fract_z
_atom_site_U_iso_or_equiv
_atom_site_adp_type
_atom_site_occupancy
_atom_site_symmetry_multiplicity
_atom_site_calc_flag
_atom_site_refinement_flags
Ru1 Ru 0.270549(7) 0.747015(11) 0.036439(7) 0.01613(5) Uani 1 1 d .
P1 P 0.35287(2) 0.74272(4) 0.13168(2) 0.01663(9) Uani 1 1 d .
P2 P 0.18041(2) 0.76382(4) 0.06982(2) 0.01873(10) Uani 1 1 d .
F1 F 0.37818(8) 0.35828(15) 0.12816(8) 0.0530(4) Uani 1 1 d .
F2 F 0.39548(13) 0.28716(16) 0.24801(9) 0.0866(9) Uani 1 1 d .
F3 F 0.2945(2) 0.25916(15) 0.29460(10) 0.1048(11) Uani 1 1 d .
F4 F 0.17542(14) 0.30483(17) 0.21777(11) 0.0927(9) Uani 1 1 d .
F5 F 0.15753(8) 0.37581(14) 0.09610(9) 0.0505(4) Uani 1 1 d .
F6 F 0.36030(7) 0.29036(13) -0.00012(8) 0.0434(4) Uani 1 1 d .
F7 F 0.34645(8) 0.12853(13) -0.08106(8) 0.0487(4) Uani 1 1 d .
F8 F 0.22855(9) 0.05521(12) -0.14305(7) 0.0483(4) Uani 1 1 d .
F9 F 0.12522(9) 0.14184(16) -0.12011(10) 0.0636(5) Uani 1 1 d .
F10 F 0.13903(7) 0.30251(14) -0.03750(8) 0.0478(4) Uani 1 1 d .
B1 B 0.25835(10) 0.39922(17) 0.03256(10) 0.0192(4) Uani 1 1 d .
C1 C 0.26608(9) 0.59215(14) 0.04723(9) 0.0180(3) Uani 1 1 d .
H1A H 0.2675 0.5734 0.0903 0.022 Uiso 1 1 calc R
C2 C 0.26144(9) 0.50586(14) 0.00680(9) 0.0190(3) Uani 1 1 d .
C3 C 0.26653(11) 0.37011(15) 0.10678(10) 0.0258(4) Uani 1 1 d .
C4 C 0.21714(14) 0.35540(18) 0.13269(12) 0.0371(6) Uani 1 1 d .
C5 C 0.2264(2) 0.3178(2) 0.19621(16) 0.0574(10) Uani 1 1 d .
C6 C 0.2866(2) 0.2949(2) 0.23417(14) 0.0630(11) Uani 1 1 d .
C7 C 0.33647(19) 0.3087(2) 0.21069(13) 0.0571(9) Uani 1 1 d .
C8 C 0.32635(14) 0.34551(18) 0.14837(11) 0.0390(6) Uani 1 1 d .
C9 C 0.25002(10) 0.30149(15) -0.01456(10) 0.0217(4) Uani 1 1 d .
C10 C 0.19175(11) 0.26010(18) -0.04659(12) 0.0303(5) Uani 1 1 d .
C11 C 0.18338(12) 0.1780(2) -0.08951(12) 0.0363(5) Uani 1 1 d .
C12 C 0.23573(13) 0.13381(17) -0.10101(11) 0.0336(5) Uani 1 1 d .
C13 C 0.29494(12) 0.17160(17) -0.06984(11) 0.0306(5) Uani 1 1 d .
C14 C 0.30118(11) 0.25419(15) -0.02790(10) 0.0255(4) Uani 1 1 d .
C15 C 0.26099(11) 0.51210(15) -0.06313(10) 0.0245(4) Uani 1 1 d .
C16 C 0.20565(13) 0.49319(18) -0.11387(11) 0.0332(5) Uani 1 1 d .
H16A H 0.1669 0.4794 -0.1044 0.040 Uiso 1 1 calc R
C17 C 0.20692(17) 0.4944(2) -0.17825(12) 0.0492(8) Uani 1 1 d .
H17A H 0.1690 0.4825 -0.2124 0.059 Uiso 1 1 calc R
C18 C 0.26333(19) 0.5128(2) -0.19264(13) 0.0579(9) Uani 1 1 d .
H18A H 0.2641 0.5135 -0.2365 0.069 Uiso 1 1 calc R
C19 C 0.31809(16) 0.5302(2) -0.14327(13) 0.0483(7) Uani 1 1 d .
H19A H 0.3567 0.5431 -0.1531 0.058 Uiso 1 1 calc R
C20 C 0.31736(12) 0.52907(19) -0.07864(11) 0.0323(5) Uani 1 1 d .
H20A H 0.3557 0.5400 -0.0449 0.039 Uiso 1 1 calc R
C21 C 0.25529(11) 0.75530(16) -0.07197(10) 0.0260(4) Uani 1 1 d .
H21A H 0.2368 0.6997 -0.1042 0.031 Uiso 1 1 calc R
C22 C 0.22110(11) 0.83719(17) -0.05374(10) 0.0276(4) Uani 1 1 d .
H22A H 0.1743 0.8487 -0.0709 0.033 Uiso 1 1 calc R
C23 C 0.26543(11) 0.90525(16) -0.01142(10) 0.0273(4) Uani 1 1 d .
H23A H 0.2552 0.9721 0.0064 0.033 Uiso 1 1 calc R
C24 C 0.32672(11) 0.86373(17) -0.00265(11) 0.0283(4) Uani 1 1 d .
H24A H 0.3676 0.8965 0.0227 0.034 Uiso 1 1 calc R
C25 C 0.32089(11) 0.77090(18) -0.03973(11) 0.0281(4) Uani 1 1 d .
H25A H 0.3568 0.7284 -0.0454 0.034 Uiso 1 1 calc R
C26 C 0.35147(10) 0.66358(16) 0.20197(9) 0.0224(4) Uani 1 1 d .
C27 C 0.31486(11) 0.7014(2) 0.24022(11) 0.0367(6) Uani 1 1 d .
H27A H 0.2904 0.7622 0.2274 0.044 Uiso 1 1 calc R
C28 C 0.31405(14) 0.6507(3) 0.29676(12) 0.0530(9) Uani 1 1 d .
H28A H 0.2885 0.6765 0.3220 0.064 Uiso 1 1 calc R
C29 C 0.34987(16) 0.5638(3) 0.31626(13) 0.0553(9) Uani 1 1 d .
H29A H 0.3493 0.5294 0.3550 0.066 Uiso 1 1 calc R
C30 C 0.38657(17) 0.5265(2) 0.27965(13) 0.0526(8) Uani 1 1 d .
H30A H 0.4117 0.4666 0.2935 0.063 Uiso 1 1 calc R
C31 C 0.38746(13) 0.57574(18) 0.22206(11) 0.0346(5) Uani 1 1 d .
H31A H 0.4127 0.5489 0.1969 0.041 Uiso 1 1 calc R
C32 C 0.42484(9) 0.69737(16) 0.11279(9) 0.0217(4) Uani 1 1 d .
C33 C 0.42456(11) 0.59872(18) 0.08619(10) 0.0276(4) Uani 1 1 d .
H33A H 0.3881 0.5562 0.0793 0.033 Uiso 1 1 calc R
C34 C 0.47750(12) 0.5625(2) 0.06972(11) 0.0358(5) Uani 1 1 d .
H34A H 0.4773 0.4948 0.0528 0.043 Uiso 1 1 calc R
C35 C 0.53044(12) 0.6249(2) 0.07798(12) 0.0401(6) Uani 1 1 d .
H35A H 0.5662 0.6005 0.0661 0.048 Uiso 1 1 calc R
C36 C 0.53091(12) 0.7222(2) 0.10337(12) 0.0377(5) Uani 1 1 d .
H36A H 0.5671 0.7651 0.1091 0.045 Uiso 1 1 calc R
C37 C 0.47832(11) 0.75868(18) 0.12079(11) 0.0289(4) Uani 1 1 d .
H37A H 0.4792 0.8261 0.1383 0.035 Uiso 1 1 calc R
C38 C 0.38207(10) 0.86285(16) 0.17575(10) 0.0239(4) Uani 1 1 d .
C39 C 0.36099(11) 0.95915(17) 0.15062(11) 0.0281(4) Uani 1 1 d .
H39A H 0.3293 0.9643 0.1099 0.034 Uiso 1 1 calc R
C40 C 0.38597(13) 1.04841(19) 0.18459(13) 0.0376(5) Uani 1 1 d .
H40A H 0.3709 1.1140 0.1670 0.045 Uiso 1 1 calc R
C41 C 0.43253(13) 1.0424(2) 0.24384(14) 0.0414(6) Uani 1 1 d .
H41A H 0.4495 1.1034 0.2668 0.050 Uiso 1 1 calc R
C42 C 0.45409(12) 0.9468(2) 0.26917(12) 0.0377(5) Uani 1 1 d .
H42A H 0.4862 0.9423 0.3097 0.045 Uiso 1 1 calc R
C43 C 0.42947(11) 0.85744(18) 0.23612(11) 0.0310(5) Uani 1 1 d .
H43A H 0.4446 0.7922 0.2542 0.037 Uiso 1 1 calc R
C44 C 0.16961(10) 0.71958(17) 0.14707(10) 0.0238(4) Uani 1 1 d .
C45 C 0.17015(12) 0.61325(18) 0.15727(12) 0.0321(5) Uani 1 1 d .
H45A H 0.1774 0.5679 0.1255 0.039 Uiso 1 1 calc R
C46 C 0.16020(13) 0.5728(2) 0.21322(13) 0.0404(6) Uani 1 1 d .
H46A H 0.1605 0.5002 0.2194 0.048 Uiso 1 1 calc R
C47 C 0.14983(13) 0.6385(2) 0.26006(12) 0.0417(6) Uani 1 1 d .
H47A H 0.1438 0.6110 0.2987 0.050 Uiso 1 1 calc R
C48 C 0.14831(13) 0.7429(2) 0.25027(12) 0.0386(6) Uani 1 1 d .
H48A H 0.1407 0.7877 0.2821 0.046 Uiso 1 1 calc R
C49 C 0.15785(11) 0.78426(19) 0.19401(11) 0.0310(5) Uani 1 1 d .
H49A H 0.1563 0.8568 0.1876 0.037 Uiso 1 1 calc R
C50 C 0.10885(10) 0.70410(15) 0.01525(10) 0.0227(4) Uani 1 1 d .
C51 C 0.11137(11) 0.65249(19) -0.04051(12) 0.0321(5) Uani 1 1 d .
H51A H 0.1503 0.6491 -0.0511 0.038 Uiso 1 1 calc R
C52 C 0.05730(12) 0.6058(2) -0.08099(14) 0.0461(7) Uani 1 1 d .
H52A H 0.0593 0.5716 -0.1194 0.055 Uiso 1 1 calc R
C53 C 0.00071(12) 0.6089(2) -0.06562(15) 0.0459(7) Uani 1 1 d .
H53A H -0.0359 0.5759 -0.0930 0.055 Uiso 1 1 calc R
C54 C -0.00251(12) 0.6600(2) -0.01040(13) 0.0382(6) Uani 1 1 d .
H54A H -0.0415 0.6629 0.0000 0.046 Uiso 1 1 calc R
C55 C 0.05103(11) 0.70696(19) 0.02974(12) 0.0308(5) Uani 1 1 d .
H55A H 0.0485 0.7417 0.0677 0.037 Uiso 1 1 calc R
C56 C 0.15811(10) 0.90078(15) 0.06722(11) 0.0251(4) Uani 1 1 d .
C57 C 0.19794(12) 0.96735(17) 0.11242(12) 0.0320(5) Uani 1 1 d .
H57A H 0.2333 0.9400 0.1449 0.038 Uiso 1 1 calc R
C58 C 0.18640(14) 1.07245(19) 0.11042(16) 0.0462(7) Uani 1 1 d .
H58A H 0.2134 1.1166 0.1418 0.055 Uiso 1 1 calc R
C59 C 0.13557(16) 1.1133(2) 0.06267(19) 0.0564(8) Uani 1 1 d .
H59A H 0.1275 1.1853 0.0613 0.068 Uiso 1 1 calc R
C60 C 0.09670(15) 1.0489(2) 0.01701(17) 0.0517(7) Uani 1 1 d .
H60A H 0.0623 1.0771 -0.0162 0.062 Uiso 1 1 calc R
C61 C 0.10750(12) 0.94250(18) 0.01925(13) 0.0353(5) Uani 1 1 d .
H61A H 0.0802 0.8987 -0.0121 0.042 Uiso 1 1 calc R
C62 C 0.9784(2) 0.6101(4) 0.2285(2) 0.0838(13) Uani 1 1 d .
C63 C 0.9948(3) 0.5125(4) 0.2496(2) 0.0933(15) Uani 1 1 d .
H63A H 1.0114 0.4678 0.2236 0.112 Uiso 1 1 calc R
C64 C 0.9879(3) 0.4743(6) 0.3095(4) 0.123(2) Uani 1 1 d .
H64A H 0.9998 0.4055 0.3226 0.148 Uiso 1 1 calc R
C65 C 0.9667(3) 0.5300(7) 0.3435(3) 0.128(3) Uani 1 1 d .
H65A H 0.9560 0.5031 0.3800 0.153 Uiso 1 1 calc R
C66 C 0.9580(5) 0.6404(5) 0.3266(4) 0.186(5) Uani 1 1 d .
H66A H 0.9496 0.6869 0.3573 0.224 Uiso 1 1 calc R
C67 C 0.9613(3) 0.6772(5) 0.2704(3) 0.121(2) Uani 1 1 d .
H67A H 0.9523 0.7476 0.2592 0.145 Uiso 1 1 calc R
C68 C 0.9881(3) 0.6500(5) 0.1682(3) 0.1019(16) Uani 1 1 d .
H68A H 1.0041 0.5946 0.1463 0.153 Uiso 1 1 calc R
H68B H 1.0189 0.7065 0.1786 0.153 Uiso 1 1 calc R
H68C H 0.9476 0.6754 0.1397 0.153 Uiso 1 1 calc R
C69 C 0.49967(17) 0.1944(3) 0.09133(19) 0.0668(10) Uani 1 1 d .
H69A H 0.4750 0.2154 0.1204 0.100 Uiso 1 1 calc R
H69B H 0.4938 0.2450 0.0563 0.100 Uiso 1 1 calc R
H69C H 0.5448 0.1905 0.1159 0.100 Uiso 1 1 calc R
C70 C 0.47724(15) 0.0901(3) 0.06273(16) 0.0561(8) Uani 1 1 d .
H70A H 0.4314 0.0944 0.0391 0.067 Uiso 1 1 calc R
H70B H 0.4824 0.0399 0.0985 0.067 Uiso 1 1 calc R
C71 C 0.51235(14) 0.0504(2) 0.01664(15) 0.0491(7) Uani 1 1 d .
H71A H 0.5100 0.1033 -0.0171 0.059 Uiso 1 1 calc R
H71B H 0.5577 0.0414 0.0412 0.059 Uiso 1 1 calc R

loop_
_atom_site_aniso_label
_atom_site_aniso_U_11
_atom_site_aniso_U_22
_atom_site_aniso_U_33
_atom_site_aniso_U_23
_atom_site_aniso_U_13
_atom_site_aniso_U_12
Ru1 0.01741(8) 0.01644(7) 0.01518(7) 0.00099(5) 0.00575(5) 0.00105(5)
P1 0.0168(2) 0.0180(2) 0.0157(2) -0.00094(16) 0.00586(16) 0.00018(16)
P2 0.0192(2) 0.0179(2) 0.0200(2) -0.00076(17) 0.00707(18) 0.00170(17)
F1 0.0403(9) 0.0663(11) 0.0432(9) -0.0118(8) -0.0019(7) 0.0221(8)
F2 0.136(2) 0.0541(11) 0.0365(10) -0.0065(8) -0.0260(11) 0.0465(13)
F3 0.242(4) 0.0448(12) 0.0324(10) 0.0076(8) 0.0482(16) -0.0010(15)
F4 0.167(2) 0.0658(13) 0.0862(15) -0.0263(12) 0.1001(17) -0.0541(15)
F5 0.0441(10) 0.0560(10) 0.0627(11) -0.0253(8) 0.0329(8) -0.0206(8)
F6 0.0248(7) 0.0510(9) 0.0533(9) -0.0224(8) 0.0100(6) -0.0001(6)
F7 0.0516(10) 0.0450(9) 0.0551(10) -0.0168(7) 0.0243(8) 0.0135(7)
F8 0.0770(12) 0.0319(7) 0.0367(8) -0.0186(6) 0.0176(8) -0.0064(7)
F9 0.0463(10) 0.0721(13) 0.0684(12) -0.0393(10) 0.0105(9) -0.0290(9)
F10 0.0241(7) 0.0625(11) 0.0573(10) -0.0254(8) 0.0128(7) -0.0047(7)
B1 0.0180(10) 0.0205(9) 0.0194(9) -0.0025(7) 0.0061(8) 0.0011(7)
C1 0.0172(9) 0.0195(8) 0.0177(8) 0.0005(6) 0.0058(7) 0.0019(6)
C2 0.0197(9) 0.0202(8) 0.0170(8) -0.0006(6) 0.0052(7) 0.0021(7)
C3 0.0404(12) 0.0157(8) 0.0228(9) -0.0038(7) 0.0115(9) -0.0018(8)
C4 0.0559(17) 0.0258(11) 0.0380(13) -0.0104(9) 0.0268(12) -0.0150(10)
C5 0.111(3) 0.0302(13) 0.0516(17) -0.0154(12) 0.056(2) -0.0271(16)
C6 0.136(4) 0.0272(13) 0.0255(13) 0.0005(10) 0.0226(18) -0.0015(17)
C7 0.106(3) 0.0287(12) 0.0230(12) -0.0021(10) -0.0014(14) 0.0196(15)
C8 0.0626(18) 0.0248(11) 0.0242(11) -0.0031(8) 0.0045(11) 0.0096(11)
C9 0.0276(10) 0.0181(8) 0.0208(9) -0.0023(7) 0.0093(8) -0.0007(7)
C10 0.0277(11) 0.0335(11) 0.0319(11) -0.0089(9) 0.0124(9) -0.0031(9)
C11 0.0364(13) 0.0373(12) 0.0338(12) -0.0109(10) 0.0079(10) -0.0131(10)
C12 0.0555(16) 0.0220(10) 0.0257(11) -0.0071(8) 0.0157(10) -0.0051(9)
C13 0.0396(13) 0.0257(10) 0.0297(11) -0.0043(8) 0.0147(10) 0.0064(9)
C14 0.0283(11) 0.0235(9) 0.0249(9) -0.0042(8) 0.0084(8) 0.0006(8)
C15 0.0355(11) 0.0201(9) 0.0180(9) -0.0001(7) 0.0082(8) 0.0066(8)
C16 0.0460(14) 0.0265(10) 0.0225(10) -0.0025(8) 0.0029(9) 0.0046(9)
C17 0.079(2) 0.0408(14) 0.0193(11) -0.0025(10) 0.0009(12) 0.0168(14)
C18 0.102(3) 0.0531(17) 0.0228(12) 0.0052(11) 0.0254(15) 0.0292(18)
C19 0.070(2) 0.0509(16) 0.0360(14) 0.0110(12) 0.0349(14) 0.0234(14)
C20 0.0397(13) 0.0354(12) 0.0268(11) 0.0044(9) 0.0177(10) 0.0125(10)
C21 0.0349(12) 0.0278(10) 0.0161(8) 0.0043(7) 0.0086(8) 0.0016(8)
C22 0.0323(12) 0.0279(10) 0.0214(9) 0.0091(8) 0.0060(8) 0.0044(8)
C23 0.0363(12) 0.0211(9) 0.0255(10) 0.0064(8) 0.0106(9) 0.0000(8)
C24 0.0312(11) 0.0304(10) 0.0268(10) 0.0059(8) 0.0139(9) -0.0055(9)
C25 0.0318(12) 0.0337(11) 0.0240(10) 0.0054(8) 0.0163(9) 0.0014(9)
C26 0.0211(10) 0.0292(10) 0.0164(8) 0.0008(7) 0.0046(7) -0.0058(7)
C27 0.0244(12) 0.0651(17) 0.0223(10) -0.0008(11) 0.0097(9) -0.0016(11)
C28 0.0345(14) 0.105(3) 0.0212(11) 0.0000(14) 0.0118(10) -0.0204(16)
C29 0.065(2) 0.074(2) 0.0214(12) 0.0098(12) 0.0035(12) -0.0405(17)
C30 0.085(2) 0.0321(13) 0.0296(13) 0.0091(10) -0.0003(14) -0.0126(14)
C31 0.0520(15) 0.0247(10) 0.0251(11) 0.0023(8) 0.0082(10) -0.0005(10)
C32 0.0192(9) 0.0289(10) 0.0172(8) 0.0014(7) 0.0053(7) 0.0030(7)
C33 0.0241(11) 0.0355(11) 0.0235(10) -0.0037(8) 0.0075(8) 0.0052(8)
C34 0.0319(13) 0.0492(14) 0.0270(11) -0.0041(10) 0.0095(9) 0.0152(10)
C35 0.0274(12) 0.0668(18) 0.0289(12) 0.0030(11) 0.0129(9) 0.0161(12)
C36 0.0218(11) 0.0609(16) 0.0334(12) 0.0067(11) 0.0128(9) 0.0004(10)
C37 0.0222(10) 0.0384(12) 0.0276(10) 0.0033(9) 0.0097(8) -0.0005(8)
C38 0.0238(10) 0.0253(9) 0.0245(9) -0.0061(8) 0.0100(8) -0.0038(7)
C39 0.0291(11) 0.0253(10) 0.0308(11) -0.0043(8) 0.0100(9) -0.0017(8)
C40 0.0423(14) 0.0247(11) 0.0470(14) -0.0085(10) 0.0148(11) -0.0025(9)
C41 0.0448(15) 0.0345(12) 0.0459(15) -0.0184(11) 0.0150(12) -0.0119(11)
C42 0.0358(13) 0.0409(13) 0.0342(12) -0.0137(10) 0.0068(10) -0.0098(10)
C43 0.0311(12) 0.0305(11) 0.0288(11) -0.0053(9) 0.0045(9) -0.0029(9)
C44 0.0211(10) 0.0288(9) 0.0227(9) 0.0002(8) 0.0085(8) 0.0018(8)
C45 0.0374(13) 0.0310(11) 0.0341(12) 0.0043(9) 0.0202(10) 0.0065(9)
C46 0.0477(16) 0.0403(13) 0.0404(14) 0.0148(11) 0.0242(12) 0.0087(11)
C47 0.0389(14) 0.0612(17) 0.0302(12) 0.0107(11) 0.0182(11) 0.0046(12)
C48 0.0391(14) 0.0537(16) 0.0292(11) -0.0075(11) 0.0198(10) -0.0024(11)
C49 0.0336(12) 0.0342(11) 0.0292(11) -0.0065(9) 0.0154(9) -0.0006(9)
C50 0.0200(10) 0.0215(9) 0.0258(9) -0.0003(7) 0.0055(7) 0.0014(7)
C51 0.0228(11) 0.0384(12) 0.0341(12) -0.0120(10) 0.0070(9) -0.0021(9)
C52 0.0288(13) 0.0594(17) 0.0474(15) -0.0287(13) 0.0066(11) -0.0053(12)
C53 0.0236(12) 0.0534(16) 0.0549(17) -0.0171(13) 0.0021(11) -0.0067(11)
C54 0.0225(11) 0.0449(14) 0.0473(15) -0.0030(11) 0.0104(10) -0.0029(10)
C55 0.0252(11) 0.0360(12) 0.0327(11) -0.0019(9) 0.0110(9) 0.0008(9)
C56 0.0280(11) 0.0179(8) 0.0328(11) -0.0004(8) 0.0140(9) 0.0037(7)
C57 0.0321(12) 0.0243(10) 0.0420(13) -0.0074(9) 0.0147(10) -0.0010(8)
C58 0.0499(17) 0.0229(11) 0.0694(19) -0.0134(12) 0.0229(14) -0.0043(10)
C59 0.061(2) 0.0200(11) 0.092(3) -0.0005(13) 0.0281(18) 0.0079(12)
C60 0.0498(17) 0.0288(12) 0.073(2) 0.0111(13) 0.0134(15) 0.0152(12)
C61 0.0344(13) 0.0254(10) 0.0444(14) 0.0040(10) 0.0090(10) 0.0069(9)
C62 0.082(3) 0.100(4) 0.067(3) -0.014(3) 0.018(2) -0.020(3)
C63 0.117(4) 0.092(4) 0.063(3) -0.015(3) 0.015(3) -0.015(3)
C64 0.071(3) 0.125(5) 0.164(7) 0.020(5) 0.018(4) 0.029(3)
C65 0.104(4) 0.192(8) 0.105(4) -0.033(5) 0.059(4) -0.029(5)
C66 0.382(15) 0.075(4) 0.158(7) -0.011(4) 0.166(9) 0.002(6)
C67 0.151(6) 0.104(4) 0.135(5) 0.009(4) 0.085(5) 0.032(4)
C68 0.093(4) 0.113(4) 0.090(4) 0.008(3) 0.012(3) -0.016(3)
C69 0.053(2) 0.077(3) 0.067(2) 0.0090(19) 0.0113(17) 0.0197(18)
C70 0.0408(17) 0.078(2) 0.0511(18) 0.0159(16) 0.0162(14) 0.0097(15)
C71 0.0388(15) 0.0642(19) 0.0480(16) 0.0225(14) 0.0185(13) 0.0077(13)

loop_
_atom_type_symbol
_atom_type_description
_atom_type_scat_dispersion_real
_atom_type_scat_dispersion_imag
_atom_type_scat_source
C C 0.0033 0.0016 'International Tables Vol C Tables 4.2.6.8 and 6.1.1.4'
H H 0.0000 0.0000 'International Tables Vol C Tables 4.2.6.8 and 6.1.1.4'
B B 0.0013 0.0007 'International Tables Vol C Tables 4.2.6.8 and 6.1.1.4'
F F 0.0171 0.0103 'International Tables Vol C Tables 4.2.6.8 and 6.1.1.4'
P P 0.1023 0.0942 'International Tables Vol C Tables 4.2.6.8 and 6.1.1.4'
Ru Ru -1.2594 0.8363 'International Tables Vol C Tables 4.2.6.8 and 6.1.1.4'

loop_
_geom_angle_atom_site_label_1
_geom_angle_atom_site_label_2
_geom_angle_atom_site_label_3
_geom_angle
_geom_angle_site_symmetry_1
C1 Ru1 C25 105.68(8) .
C1 Ru1 C22 125.80(8) .
C25 Ru1 C22 61.22(8) .
C1 Ru1 C21 99.66(7) .
C25 Ru1 C21 36.71(8) .
C22 Ru1 C21 36.70(8) .
C1 Ru1 C24 138.93(8) .
C25 Ru1 C24 36.85(8) .
C22 Ru1 C24 60.82(8) .
C21 Ru1 C24 61.13(8) .
C1 Ru1 C23 160.72(8) .
C25 Ru1 C23 61.18(8) .
C22 Ru1 C23 36.68(8) .
C21 Ru1 C23 61.23(8) .
C24 Ru1 C23 36.19(8) .
C1 Ru1 P1 85.76(5) .
C25 Ru1 P1 102.96(6) .
C22 Ru1 P1 146.50(6) .
C21 Ru1 P1 139.42(6) .
C24 Ru1 P1 88.51(6) .
C23 Ru1 P1 110.18(6) .
C1 Ru1 P2 89.01(5) .
C25 Ru1 P2 149.75(6) .
C22 Ru1 P2 88.67(6) .
C21 Ru1 P2 115.80(6) .
C24 Ru1 P2 131.64(6) .
C23 Ru1 P2 97.03(6) .
P1 Ru1 P2 104.405(18) .
C26 P1 C38 97.80(9) .
C26 P1 C32 103.11(9) .
C38 P1 C32 100.99(9) .
C26 P1 Ru1 123.22(7) .
C38 P1 Ru1 120.23(7) .
C32 P1 Ru1 108.30(6) .
C50 P2 C56 102.48(10) .
C50 P2 C44 97.63(10) .
C56 P2 C44 102.97(10) .
C50 P2 Ru1 114.53(7) .
C56 P2 Ru1 109.12(7) .
C44 P2 Ru1 127.04(7) .
C2 B1 C9 120.34(17) .
C2 B1 C3 125.68(17) .
C9 B1 C3 113.90(16) .
C2 C1 Ru1 135.73(14) .
C2 C1 H1A 112.1 .
Ru1 C1 H1A 112.1 .
C1 C2 B1 120.60(17) .
C1 C2 C15 123.78(17) .
B1 C2 C15 115.60(16) .
C4 C3 C8 114.7(2) .
C4 C3 B1 124.6(2) .
C8 C3 B1 120.2(2) .
F5 C4 C3 119.2(2) .
F5 C4 C5 118.3(3) .
C3 C4 C5 122.4(3) .
F4 C5 C6 121.8(3) .
F4 C5 C4 118.7(4) .
C6 C5 C4 119.5(3) .
F3 C6 C7 121.3(4) .
F3 C6 C5 118.7(4) .
C7 C6 C5 120.0(3) .
F2 C7 C6 120.0(3) .
F2 C7 C8 120.4(4) .
C6 C7 C8 119.5(3) .
F1 C8 C7 116.5(3) .
F1 C8 C3 119.7(2) .
C7 C8 C3 123.8(3) .
C10 C9 C14 114.81(18) .
C10 C9 B1 122.93(18) .
C14 C9 B1 122.23(18) .
F10 C10 C9 118.96(19) .
F10 C10 C11 117.2(2) .
C9 C10 C11 123.8(2) .
F9 C11 C12 119.8(2) .
F9 C11 C10 121.1(2) .
C12 C11 C10 119.1(2) .
F8 C12 C13 120.6(2) .
F8 C12 C11 120.0(2) .
C13 C12 C11 119.4(2) .
F7 C13 C12 119.6(2) .
F7 C13 C14 120.7(2) .
C12 C13 C14 119.7(2) .
F6 C14 C13 117.2(2) .
F6 C14 C9 119.53(18) .
C13 C14 C9 123.2(2) .
C20 C15 C16 118.3(2) .
C20 C15 C2 120.19(19) .
C16 C15 C2 121.4(2) .
C17 C16 C15 120.5(3) .
C17 C16 H16A 119.8 .
C15 C16 H16A 119.8 .
C18 C17 C16 120.3(3) .
C18 C17 H17A 119.9 .
C16 C17 H17A 119.9 .
C19 C18 C17 119.8(2) .
C19 C18 H18A 120.1 .
C17 C18 H18A 120.1 .
C18 C19 C20 120.4(3) .
C18 C19 H19A 119.8 .
C20 C19 H19A 119.8 .
C15 C20 C19 120.8(3) .
C15 C20 H20A 119.6 .
C19 C20 H20A 119.6 .
C22 C21 C25 107.7(2) .
C22 C21 Ru1 71.40(12) .
C25 C21 Ru1 71.37(12) .
C22 C21 H21A 126.1 .
C25 C21 H21A 126.1 .
Ru1 C21 H21A 126.1 .
C21 C22 C23 108.6(2) .
C21 C22 Ru1 71.90(12) .
C23 C22 Ru1 72.76(12) .
C21 C22 H22A 125.6 .
C23 C22 H22A 125.6 .
Ru1 C22 H22A 125.6 .
C24 C23 C22 107.3(2) .
C24 C23 Ru1 71.26(12) .
C22 C23 Ru1 70.55(11) .
C24 C23 H23A 126.3 .
C22 C23 H23A 126.3 .
Ru1 C23 H23A 126.3 .
C23 C24 C25 108.7(2) .
C23 C24 Ru1 72.55(12) .
C25 C24 Ru1 71.09(12) .
C23 C24 H24A 125.6 .
C25 C24 H24A 125.6 .
Ru1 C24 H24A 125.6 .
C21 C25 C24 107.73(19) .
C21 C25 Ru1 71.92(12) .
C24 C25 Ru1 72.06(11) .
C21 C25 H25A 126.0 .
C24 C25 H25A 126.0 .
Ru1 C25 H25A 126.0 .
C31 C26 C27 118.7(2) .
C31 C26 P1 124.86(17) .
C27 C26 P1 116.18(18) .
C28 C27 C26 120.5(3) .
C28 C27 H27A 119.7 .
C26 C27 H27A 119.7 .
C29 C28 C27 120.3(3) .
C29 C28 H28A 119.9 .
C27 C28 H28A 119.9 .
C28 C29 C30 119.8(2) .
C28 C29 H29A 120.1 .
C30 C29 H29A 120.1 .
C29 C30 C31 120.8(3) .
C29 C30 H30A 119.6 .
C31 C30 H30A 119.6 .
C26 C31 C30 119.8(3) .
C26 C31 H31A 120.1 .
C30 C31 H31A 120.1 .
C37 C32 C33 118.37(19) .
C37 C32 P1 122.85(16) .
C33 C32 P1 118.70(16) .
C34 C33 C32 120.5(2) .
C34 C33 H33A 119.8 .
C32 C33 H33A 119.8 .
C35 C34 C33 120.3(2) .
C35 C34 H34A 119.8 .
C33 C34 H34A 119.8 .
C36 C35 C34 119.6(2) .
C36 C35 H35A 120.2 .
C34 C35 H35A 120.2 .
C35 C36 C37 120.4(2) .
C35 C36 H36A 119.8 .
C37 C36 H36A 119.8 .
C32 C37 C36 120.8(2) .
C32 C37 H37A 119.6 .
C36 C37 H37A 119.6 .
C39 C38 C43 118.5(2) .
C39 C38 P1 122.35(17) .
C43 C38 P1 119.07(17) .
C38 C39 C40 120.5(2) .
C38 C39 H39A 119.7 .
C40 C39 H39A 119.7 .
C41 C40 C39 120.6(2) .
C41 C40 H40A 119.7 .
C39 C40 H40A 119.7 .
C42 C41 C40 119.4(2) .
C42 C41 H41A 120.3 .
C40 C41 H41A 120.3 .
C41 C42 C43 120.7(2) .
C41 C42 H42A 119.7 .
C43 C42 H42A 119.7 .
C42 C43 C38 120.3(2) .
C42 C43 H43A 119.8 .
C38 C43 H43A 119.8 .
C49 C44 C45 118.3(2) .
C49 C44 P2 124.64(18) .
C45 C44 P2 116.93(16) .
C46 C45 C44 120.9(2) .
C46 C45 H45A 119.5 .
C44 C45 H45A 119.5 .
C45 C46 C47 119.9(2) .
C45 C46 H46A 120.0 .
C47 C46 H46A 120.0 .
C48 C47 C46 119.8(2) .
C48 C47 H47A 120.1 .
C46 C47 H47A 120.1 .
C47 C48 C49 120.7(2) .
C47 C48 H48A 119.7 .
C49 C48 H48A 119.7 .
C44 C49 C48 120.4(2) .
C44 C49 H49A 119.8 .
C48 C49 H49A 119.8 .
C51 C50 C55 118.4(2) .
C51 C50 P2 120.75(16) .
C55 C50 P2 120.84(16) .
C50 C51 C52 120.5(2) .
C50 C51 H51A 119.8 .
C52 C51 H51A 119.8 .
C53 C52 C51 120.3(2) .
C53 C52 H52A 119.9 .
C51 C52 H52A 119.9 .
C52 C53 C54 119.9(2) .
C52 C53 H53A 120.1 .
C54 C53 H53A 120.1 .
C53 C54 C55 120.0(2) .
C53 C54 H54A 120.0 .
C55 C54 H54A 120.0 .
C54 C55 C50 121.0(2) .
C54 C55 H55A 119.5 .
C50 C55 H55A 119.5 .
C61 C56 C57 118.7(2) .
C61 C56 P2 123.23(17) .
C57 C56 P2 117.82(17) .
C58 C57 C56 120.9(2) .
C58 C57 H57A 119.6 .
C56 C57 H57A 119.6 .
C59 C58 C57 120.0(3) .
C59 C58 H58A 120.0 .
C57 C58 H58A 120.0 .
C60 C59 C58 119.7(2) .
C60 C59 H59A 120.1 .
C58 C59 H59A 120.1 .
C59 C60 C61 120.6(3) .
C59 C60 H60A 119.7 .
C61 C60 H60A 119.7 .
C56 C61 C60 120.1(3) .
C56 C61 H61A 120.0 .
C60 C61 H61A 120.0 .
C63 C62 C67 117.6(5) .
C63 C62 C68 122.2(5) .
C67 C62 C68 119.5(5) .
C62 C63 C64 122.5(5) .
C62 C63 H63A 118.7 .
C64 C63 H63A 118.7 .
C65 C64 C63 119.9(7) .
C65 C64 H64A 120.0 .
C63 C64 H64A 120.0 .
C64 C65 C66 118.2(7) .
C64 C65 H65A 120.9 .
C66 C65 H65A 120.9 .
C67 C66 C65 122.5(6) .
C67 C66 H66A 118.7 .
C65 C66 H66A 118.7 .
C66 C67 C62 118.0(6) .
C66 C67 H67A 121.0 .
C62 C67 H67A 121.0 .
C62 C68 H68A 109.5 .
C62 C68 H68B 109.5 .
H68A C68 H68B 109.5 .
C62 C68 H68C 109.5 .
H68A C68 H68C 109.5 .
H68B C68 H68C 109.5 .
C70 C69 H69A 109.5 .
C70 C69 H69B 109.5 .
H69A C69 H69B 109.5 .
C70 C69 H69C 109.5 .
H69A C69 H69C 109.5 .
H69B C69 H69C 109.5 .
C69 C70 C71 113.8(3) .
C69 C70 H70A 108.8 .
C71 C70 H70A 108.8 .
C69 C70 H70B 108.8 .
C71 C70 H70B 108.8 .
H70A C70 H70B 107.7 .
C71 C71 C70 115.0(3) 3_655
C71 C71 H71A 108.5 3_655
C70 C71 H71A 108.5 .
C71 C71 H71B 108.5 3_655
C70 C71 H71B 108.5 .
H71A C71 H71B 107.5 .

loop_
_geom_bond_atom_site_label_1
_geom_bond_atom_site_label_2
_geom_bond_distance
_geom_bond_site_symmetry_2
Ru1 C1 2.0272(19) .
Ru1 C25 2.254(2) .
Ru1 C22 2.255(2) .
Ru1 C21 2.262(2) .
Ru1 C24 2.267(2) .
Ru1 C23 2.284(2) .
Ru1 P1 2.3059(5) .
Ru1 P2 2.3116(5) .
P1 C26 1.836(2) .
P1 C38 1.839(2) .
P1 C32 1.845(2) .
P2 C50 1.838(2) .
P2 C56 1.839(2) .
P2 C44 1.840(2) .
F1 C8 1.346(3) .
F2 C7 1.342(4) .
F3 C6 1.344(3) .
F4 C5 1.345(4) .
F5 C4 1.345(3) .
F6 C14 1.348(3) .
F7 C13 1.348(3) .
F8 C12 1.341(2) .
F9 C11 1.342(3) .
F10 C10 1.350(3) .
B1 C2 1.499(3) .
B1 C9 1.600(3) .
B1 C3 1.600(3) .
C1 C2 1.403(3) .
C1 H1A 0.9500 .
C2 C15 1.505(3) .
C3 C4 1.374(3) .
C3 C8 1.396(4) .
C4 C5 1.410(4) .
C5 C6 1.371(6) .
C6 C7 1.350(6) .
C7 C8 1.380(4) .
C9 C10 1.376(3) .
C9 C14 1.385(3) .
C10 C11 1.386(3) .
C11 C12 1.374(4) .
C12 C13 1.370(4) .
C13 C14 1.382(3) .
C15 C20 1.395(3) .
C15 C16 1.400(3) .
C16 C17 1.395(3) .
C16 H16A 0.9500 .
C17 C18 1.387(5) .
C17 H17A 0.9500 .
C18 C19 1.373(5) .
C18 H18A 0.9500 .
C19 C20 1.397(3) .
C19 H19A 0.9500 .
C20 H20A 0.9500 .
C21 C22 1.422(3) .
C21 C25 1.422(3) .
C21 H21A 1.0000 .
C22 C23 1.429(3) .
C22 H22A 1.0000 .
C23 C24 1.414(3) .
C23 H23A 1.0000 .
C24 C25 1.429(3) .
C24 H24A 1.0000 .
C25 H25A 1.0000 .
C26 C31 1.383(3) .
C26 C27 1.400(3) .
C27 C28 1.388(4) .
C27 H27A 0.9500 .
C28 C29 1.369(5) .
C28 H28A 0.9500 .
C29 C30 1.372(5) .
C29 H29A 0.9500 .
C30 C31 1.400(3) .
C30 H30A 0.9500 .
C31 H31A 0.9500 .
C32 C37 1.389(3) .
C32 C33 1.401(3) .
C33 C34 1.396(3) .
C33 H33A 0.9500 .
C34 C35 1.387(4) .
C34 H34A 0.9500 .
C35 C36 1.374(4) .
C35 H35A 0.9500 .
C36 C37 1.400(3) .
C36 H36A 0.9500 .
C37 H37A 0.9500 .
C38 C39 1.386(3) .
C38 C43 1.410(3) .
C39 C40 1.393(3) .
C39 H39A 0.9500 .
C40 C41 1.385(4) .
C40 H40A 0.9500 .
C41 C42 1.381(4) .
C41 H41A 0.9500 .
C42 C43 1.385(3) .
C42 H42A 0.9500 .
C43 H43A 0.9500 .
C44 C49 1.395(3) .
C44 C45 1.396(3) .
C45 C46 1.389(3) .
C45 H45A 0.9500 .
C46 C47 1.390(4) .
C46 H46A 0.9500 .
C47 C48 1.370(4) .
C47 H47A 0.9500 .
C48 C49 1.396(3) .
C48 H48A 0.9500 .
C49 H49A 0.9500 .
C50 C51 1.390(3) .
C50 C55 1.398(3) .
C51 C52 1.392(3) .
C51 H51A 0.9500 .
C52 C53 1.381(4) .
C52 H52A 0.9500 .
C53 C54 1.381(4) .
C53 H53A 0.9500 .
C54 C55 1.382(3) .
C54 H54A 0.9500 .
C55 H55A 0.9500 .
C56 C61 1.388(3) .
C56 C57 1.400(3) .
C57 C58 1.385(3) .
C57 H57A 0.9500 .
C58 C59 1.384(5) .
C58 H58A 0.9500 .
C59 C60 1.380(5) .
C59 H59A 0.9500 .
C60 C61 1.398(3) .
C60 H60A 0.9500 .
C61 H61A 0.9500 .
C62 C63 1.357(7) .
C62 C67 1.384(7) .
C62 C68 1.468(7) .
C63 C64 1.430(8) .
C63 H63A 0.9500 .
C64 C65 1.216(8) .
C64 H64A 0.9500 .
C65 C66 1.477(10) .
C65 H65A 0.9500 .
C66 C67 1.323(9) .
C66 H66A 0.9500 .
C67 H67A 0.9500 .
C68 H68A 0.9800 .
C68 H68B 0.9800 .
C68 H68C 0.9800 .
C69 C70 1.507(6) .
C69 H69A 0.9800 .
C69 H69B 0.9800 .
C69 H69C 0.9800 .
C70 C71 1.516(4) .
C70 H70A 0.9900 .
C70 H70B 0.9900 .
C71 C71 1.512(7) 3_655
C71 H71A 0.9900 .
C71 H71B 0.9900 .
